data_4084317
loop_
_publ_author_name
'Hansmann, Max M.'
'Rominger, Frank'
'Boone, Michael P.'
'Stephan, Douglas W.'
'Hashmi, A. Stephen K.'

_publ_section_title
;
 Reactivity of Organogold Compounds with B(C6F5)3: Gold--Boron
 Transmetalation via \s-B/\p-Au Species
;
_journal_issue 17
_journal_name_full Organometallics
_journal_page_first 4461
_journal_paper_doi 10.1021/om5006885
_journal_volume 33
_journal_year 2014
_chemical_formula_sum 'C71 H56 Au B F15 N2 P'
_chemical_formula_weight 1460.92
_chemical_name_systematic
; 
 ? 
;
_space_group_IT_number 2
_symmetry_cell_setting triclinic
_symmetry_space_group_name_Hall '-P 1'
_symmetry_space_group_name_H-M 'P -1'
_atom_sites_solution_hydrogens geom
_atom_sites_solution_primary direct
_atom_sites_solution_secondary difmap
_audit_creation_method SHELXL-97
_cell_angle_alpha 100.446(3)
_cell_angle_beta 102.026(3)
_cell_angle_gamma 102.614(3)
_cell_formula_units_Z 2
_cell_length_a 11.4977(6)
_cell_length_b 15.3116(8)
_cell_length_c 19.1855(11)
_cell_measurement_reflns_used 9926
_cell_measurement_temperature 150(2)
_cell_measurement_theta_max 28.52
_cell_measurement_theta_min 2.24
_cell_volume 3131.4(3)
_computing_cell_refinement 'Bruker SMART'
_computing_data_collection 'Bruker SMART'
_computing_data_reduction 'Bruker SAINT'
_computing_molecular_graphics 'Bruker SHELXTL'
_computing_publication_material 'Bruker SHELXTL'
_computing_structure_refinement 'SHELXL-97 (Sheldrick, 2008)'
_computing_structure_solution 'SHELXS-97 (Sheldrick, 2008)'
_diffrn_ambient_temperature 150(2)
_diffrn_measured_fraction_theta_full 0.980
_diffrn_measured_fraction_theta_max 0.980
_diffrn_measurement_device_type 'CCD area detector'
_diffrn_measurement_method 'phi and omega scans'
_diffrn_radiation_monochromator graphite
_diffrn_radiation_source 'fine-focus sealed tube'
_diffrn_radiation_type MoK\a
_diffrn_radiation_wavelength 0.71073
_diffrn_reflns_av_R_equivalents 0.0400
_diffrn_reflns_av_sigmaI/netI 0.0581
_diffrn_reflns_limit_h_max 17
_diffrn_reflns_limit_h_min -17
_diffrn_reflns_limit_k_max 23
_diffrn_reflns_limit_k_min -23
_diffrn_reflns_limit_l_max 29
_diffrn_reflns_limit_l_min -28
_diffrn_reflns_number 63983
_diffrn_reflns_theta_full 32.91
_diffrn_reflns_theta_max 32.91
_diffrn_reflns_theta_min 1.88
_exptl_absorpt_coefficient_mu 2.464
_exptl_absorpt_correction_T_max 0.7465
_exptl_absorpt_correction_T_min 0.5825
_exptl_absorpt_correction_type multi-scan
_exptl_absorpt_process_details SADABS
_exptl_crystal_colour colourless
_exptl_crystal_density_diffrn 1.549
_exptl_crystal_density_method 'not measured'
_exptl_crystal_description block
_exptl_crystal_F_000 1460
_exptl_crystal_size_max 0.40
_exptl_crystal_size_mid 0.30
_exptl_crystal_size_min 0.30
_refine_diff_density_max 1.077
_refine_diff_density_min -0.690
_refine_diff_density_rms 0.102
_refine_ls_extinction_method none
_refine_ls_goodness_of_fit_ref 1.004
_refine_ls_hydrogen_treatment constr
_refine_ls_matrix_type full
_refine_ls_number_parameters 820
_refine_ls_number_reflns 22970
_refine_ls_number_restraints 0
_refine_ls_restrained_S_all 1.004
_refine_ls_R_factor_all 0.0517
_refine_ls_R_factor_gt 0.0337
_refine_ls_shift/su_max 0.003
_refine_ls_shift/su_mean 0.000
_refine_ls_structure_factor_coef Fsqd
_refine_ls_weighting_details 'calc w=1/[\s^2^(Fo^2^)+(0.0231P)^2^+0.2839P] where P=(Fo^2^+2Fc^2^)/3'
_refine_ls_weighting_scheme calc
_refine_ls_wR_factor_gt 0.0591
_refine_ls_wR_factor_ref 0.0638
_reflns_number_gt 18606
_reflns_number_total 22970
_reflns_threshold_expression >2sigma(I)
_cod_data_source_file om5006885_si_002.cif
_cod_data_source_block mb079_0m_compound_13
_cod_depositor_comments
;
The following automatic conversions were performed:

'_symmetry_cell_setting' value 'Triclinic' changed to 'triclinic'
according to
/home/saulius/struct/COD-crude-data--automatic-downloads/rss-feeds/ACS/lib/dictionaries/cif_core.dic
dictionary named 'cif_core.dic' version 2.4.2 from 2011-04-26.

Automatic conversion script
Id: cif_fix_values 2281 2013-09-26 08:29:07Z andrius 
;
_cod_original_sg_symbol_H-M P-1
_cod_database_code 4084317

loop_
_symmetry_equiv_pos_as_xyz
'x, y, z'
'-x, -y, -z'

loop_
_atom_site_label
_atom_site_type_symbol
_atom_site_fract_x
_atom_site_fract_y
_atom_site_fract_z
_atom_site_U_iso_or_equiv
_atom_site_adp_type
_atom_site_occupancy
_atom_site_symmetry_multiplicity
_atom_site_calc_flag
_atom_site_refinement_flags
F10 F 0.03611(14) 0.59149(9) 0.30526(8) 0.0462(4) Uani 1 1 d .
Au1 Au 0.482988(7) 0.290759(5) 0.254193(4) 0.02069(2) Uani 1 1 d .
P1 P 0.37141(5) 0.25441(3) 0.33515(3) 0.02230(11) Uani 1 1 d .
C20 C 0.0699(2) 0.68436(16) 0.33279(13) 0.0343(5) Uani 1 1 d .
F2 F 0.2580(2) 0.83750(12) 0.00870(9) 0.0763(6) Uani 1 1 d .
C69 C 0.5831(2) 0.09267(19) 0.46940(16) 0.0450(7) Uani 1 1 d .
H69A H 0.6290 0.0594 0.4962 0.054 Uiso 1 1 calc R
F4 F -0.06519(16) 0.90875(10) 0.10272(9) 0.0603(5) Uani 1 1 d .
F11 F 0.29082(14) 0.56916(9) 0.27103(9) 0.0511(4) Uani 1 1 d .
C19 C 0.0374(2) 0.71319(18) 0.39692(14) 0.0405(6) Uani 1 1 d .
C8 C 0.6469(2) 0.82942(15) 0.26698(16) 0.0416(6) Uani 1 1 d .
H8A H 0.6140 0.8143 0.2153 0.050 Uiso 1 1 calc R
F13 F 0.03048(14) 0.32022(9) 0.08613(9) 0.0479(4) Uani 1 1 d .
F5 F -0.02415(13) 0.81028(10) 0.20075(8) 0.0460(4) Uani 1 1 d .
N1 N 0.59514(16) 0.35578(12) 0.13267(10) 0.0258(4) Uani 1 1 d .
C3 C 0.5681(2) 0.81494(14) 0.31232(13) 0.0298(5) Uani 1 1 d .
F15 F -0.03432(12) 0.61196(9) 0.09493(8) 0.0397(3) Uani 1 1 d .
C25 C 0.1625(2) 0.44710(16) 0.17840(14) 0.0366(5) Uani 1 1 d .
C61 C 0.1616(2) 0.17826(15) 0.22100(13) 0.0311(5) Uani 1 1 d .
H61A H 0.2062 0.2119 0.1935 0.037 Uiso 1 1 calc R
C35 C 0.8064(2) 0.25383(15) 0.30023(13) 0.0304(5) Uani 1 1 d .
C15 C 0.1310(2) 0.74274(15) 0.29713(13) 0.0300(5) Uani 1 1 d .
C7 C 0.7727(3) 0.86561(18) 0.2965(2) 0.0606(10) Uani 1 1 d .
H7A H 0.8258 0.8743 0.2650 0.073 Uiso 1 1 calc R
F1 F 0.30017(16) 0.73641(10) 0.10491(9) 0.0540(4) Uani 1 1 d .
C9 C 0.1452(2) 0.77224(14) 0.16167(13) 0.0326(5) Uani 1 1 d .
C70 C 0.4941(2) 0.04701(18) 0.40585(16) 0.0434(6) Uani 1 1 d .
H70A H 0.4785 -0.0178 0.3889 0.052 Uiso 1 1 calc R
C55 C 0.3732(2) 0.43664(15) 0.37946(13) 0.0314(5) Uani 1 1 d .
H55A H 0.4020 0.4439 0.3373 0.038 Uiso 1 1 calc R
C52 C 0.3292(3) 0.2570(2) -0.06575(15) 0.0622(9) Uani 1 1 d .
H52A H 0.3912 0.2950 -0.0838 0.093 Uiso 1 1 calc R
H52B H 0.2517 0.2746 -0.0774 0.093 Uiso 1 1 calc R
H52C H 0.3154 0.1919 -0.0893 0.093 Uiso 1 1 calc R
C11 C 0.1890(3) 0.83107(17) 0.05725(14) 0.0497(8) Uani 1 1 d .
N2 N 0.68713(16) 0.26776(12) 0.18415(10) 0.0264(4) Uani 1 1 d .
B1 B 0.1826(2) 0.71457(17) 0.22436(15) 0.0307(5) Uani 1 1 d .
C63 C -0.0246(2) 0.07782(16) 0.22889(16) 0.0428(6) Uani 1 1 d .
H63A H -0.1077 0.0429 0.2071 0.051 Uiso 1 1 calc R
F12 F 0.22758(15) 0.39168(10) 0.20509(10) 0.0551(4) Uani 1 1 d .
C33 C 0.7563(3) 0.11020(19) 0.33632(17) 0.0482(7) Uani 1 1 d .
H33A H 0.7685 0.0754 0.3722 0.058 Uiso 1 1 calc R
C57 C 0.3097(3) 0.50079(19) 0.48411(15) 0.0495(7) Uani 1 1 d .
H57A H 0.2950 0.5518 0.5140 0.059 Uiso 1 1 calc R
C44 C 0.3311(2) 0.42962(18) 0.04087(14) 0.0398(6) Uani 1 1 d .
H44A H 0.2588 0.4063 0.0014 0.048 Uiso 1 1 calc R
C27 C 0.59409(18) 0.30854(13) 0.18544(11) 0.0225(4) Uani 1 1 d .
C56 C 0.3514(3) 0.51146(17) 0.42304(15) 0.0436(6) Uani 1 1 d .
H56A H 0.3651 0.5696 0.4107 0.052 Uiso 1 1 calc R
C53 C 0.2814(3) 0.21319(18) 0.04685(15) 0.0508(7) Uani 1 1 d .
H53A H 0.2608 0.1486 0.0201 0.076 Uiso 1 1 calc R
H53B H 0.2064 0.2347 0.0411 0.076 Uiso 1 1 calc R
H53C H 0.3172 0.2187 0.0990 0.076 Uiso 1 1 calc R
C51 C 0.3743(2) 0.27169(17) 0.01627(13) 0.0391(6) Uani 1 1 d .
H51A H 0.4513 0.2506 0.0260 0.047 Uiso 1 1 calc R
C47 C 0.5430(2) 0.50189(15) 0.15768(13) 0.0311(5) Uani 1 1 d .
C42 C 0.51231(19) 0.41204(14) 0.11530(12) 0.0250(4) Uani 1 1 d .
C45 C 0.3591(2) 0.51969(18) 0.08142(15) 0.0433(6) Uani 1 1 d .
H45A H 0.3061 0.5574 0.0691 0.052 Uiso 1 1 calc R
C26 C 0.1955(2) 0.54021(15) 0.21066(13) 0.0340(5) Uani 1 1 d .
C24 C 0.0644(2) 0.41093(15) 0.11812(13) 0.0333(5) Uani 1 1 d .
C6 C 0.8206(3) 0.88883(19) 0.3706(2) 0.0663(11) Uani 1 1 d .
H6A H 0.9067 0.9152 0.3907 0.080 Uiso 1 1 calc R
C5 C 0.7456(3) 0.87445(19) 0.4161(2) 0.0601(9) Uani 1 1 d .
H5A H 0.7798 0.8897 0.4677 0.072 Uiso 1 1 calc R
C59 C 0.3115(2) 0.34189(17) 0.45929(13) 0.0379(6) Uani 1 1 d .
H59A H 0.2982 0.2842 0.4723 0.045 Uiso 1 1 calc R
C43 C 0.4075(2) 0.37274(15) 0.05717(12) 0.0303(5) Uani 1 1 d .
C31 C 0.6477(2) 0.11908(16) 0.21675(15) 0.0391(6) Uani 1 1 d .
C41 C 0.5948(4) -0.0053(2) 0.1006(2) 0.0773(11) Uani 1 1 d .
H41A H 0.6777 0.0183 0.0948 0.116 Uiso 1 1 calc R
H41B H 0.5365 -0.0308 0.0521 0.116 Uiso 1 1 calc R
H41C H 0.5951 -0.0537 0.1277 0.116 Uiso 1 1 calc R
C16 C 0.1589(2) 0.83569(15) 0.33379(13) 0.0329(5) Uani 1 1 d .
C40 C 0.4258(3) 0.0383(2) 0.1523(2) 0.0745(11) Uani 1 1 d .
H40A H 0.4014 0.0893 0.1789 0.112 Uiso 1 1 calc R
H40B H 0.4252 -0.0097 0.1799 0.112 Uiso 1 1 calc R
H40C H 0.3675 0.0126 0.1038 0.112 Uiso 1 1 calc R
C1 C 0.3288(2) 0.74782(15) 0.25531(14) 0.0352(5) Uani 1 1 d .
C62 C 0.0405(2) 0.12651(17) 0.18884(15) 0.0418(6) Uani 1 1 d .
H62A H 0.0025 0.1246 0.1394 0.050 Uiso 1 1 calc R
C48 C 0.6605(2) 0.54104(16) 0.22010(14) 0.0409(6) Uani 1 1 d .
H48A H 0.6978 0.4890 0.2268 0.049 Uiso 1 1 calc R
C29 C 0.7461(2) 0.28985(16) 0.13171(13) 0.0350(5) Uani 1 1 d .
H29A H 0.8144 0.2701 0.1206 0.042 Uiso 1 1 calc R
C30 C 0.7169(2) 0.21128(15) 0.23439(13) 0.0296(5) Uani 1 1 d .
C34 C 0.8248(2) 0.20084(18) 0.35105(15) 0.0407(6) Uani 1 1 d .
H34A H 0.8852 0.2272 0.3965 0.049 Uiso 1 1 calc R
F14 F -0.09650(13) 0.43415(9) 0.03194(8) 0.0413(3) Uani 1 1 d .
C23 C 0.0007(2) 0.46862(15) 0.09127(13) 0.0305(5) Uani 1 1 d .
C12 C 0.0979(3) 0.87511(17) 0.05553(14) 0.0520(8) Uani 1 1 d .
C18 C 0.0664(2) 0.80548(19) 0.42924(13) 0.0412(6) Uani 1 1 d .
C2 C 0.4373(2) 0.77849(15) 0.28151(14) 0.0350(5) Uani 1 1 d .
C36 C 0.8812(2) 0.35317(16) 0.31740(13) 0.0353(5) Uani 1 1 d .
H36A H 0.8512 0.3788 0.2748 0.042 Uiso 1 1 calc R
F9 F -0.02293(17) 0.65133(12) 0.42799(9) 0.0605(5) Uani 1 1 d .
C22 C 0.0371(2) 0.56165(15) 0.12525(13) 0.0290(5) Uani 1 1 d .
C66 C 0.44896(19) 0.19001(15) 0.39121(12) 0.0276(5) Uani 1 1 d .
F8 F 0.03426(17) 0.83497(12) 0.49129(8) 0.0589(4) Uani 1 1 d .
C4 C 0.6193(3) 0.83754(17) 0.38738(16) 0.0441(6) Uani 1 1 d .
H4A H 0.5676 0.8277 0.4195 0.053 Uiso 1 1 calc R
C39 C 0.5556(3) 0.07369(17) 0.14321(17) 0.0505(7) Uani 1 1 d .
H39A H 0.5532 0.1212 0.1137 0.061 Uiso 1 1 calc R
C50 C 0.7532(3) 0.6117(2) 0.20062(18) 0.0654(9) Uani 1 1 d .
H50A H 0.8277 0.6355 0.2414 0.098 Uiso 1 1 calc R
H50B H 0.7180 0.6625 0.1911 0.098 Uiso 1 1 calc R
H50C H 0.7744 0.5833 0.1566 0.098 Uiso 1 1 calc R
F7 F 0.15576(15) 0.95838(10) 0.42759(8) 0.0508(4) Uani 1 1 d .
C38 C 1.0161(3) 0.3596(2) 0.3238(2) 0.0704(10) Uani 1 1 d .
H38A H 1.0251 0.3218 0.2792 0.106 Uiso 1 1 calc R
H38B H 1.0497 0.3371 0.3663 0.106 Uiso 1 1 calc R
H38C H 1.0612 0.4239 0.3301 0.106 Uiso 1 1 calc R
C32 C 0.6706(3) 0.07015(18) 0.27015(18) 0.0484(7) Uani 1 1 d .
H32A H 0.6259 0.0074 0.2607 0.058 Uiso 1 1 calc R
C17 C 0.1273(2) 0.86722(16) 0.39689(13) 0.0375(6) Uani 1 1 d .
C71 C 0.4266(2) 0.09544(16) 0.36617(15) 0.0367(5) Uani 1 1 d .
H71A H 0.3653 0.0638 0.3220 0.044 Uiso 1 1 calc R
C49 C 0.6331(3) 0.5779(2) 0.29157(15) 0.0589(8) Uani 1 1 d .
H49A H 0.5739 0.5292 0.3028 0.088 Uiso 1 1 calc R
H49B H 0.5980 0.6301 0.2874 0.088 Uiso 1 1 calc R
H49C H 0.7096 0.5981 0.3310 0.088 Uiso 1 1 calc R
C68 C 0.6063(2) 0.1865(2) 0.49466(15) 0.0450(6) Uani 1 1 d .
H68A H 0.6679 0.2176 0.5388 0.054 Uiso 1 1 calc R
C46 C 0.4628(2) 0.55513(16) 0.13941(15) 0.0387(6) Uani 1 1 d .
H46A H 0.4797 0.6166 0.1672 0.046 Uiso 1 1 calc R
C13 C 0.0281(3) 0.86760(16) 0.10461(15) 0.0453(7) Uani 1 1 d .
C60 C 0.21733(18) 0.18105(13) 0.29262(12) 0.0238(4) Uani 1 1 d .
F6 F 0.21861(13) 0.90101(8) 0.30538(8) 0.0416(3) Uani 1 1 d .
C67 C 0.5394(2) 0.23600(17) 0.45558(14) 0.0370(5) Uani 1 1 d .
H67A H 0.5557 0.3008 0.4729 0.044 Uiso 1 1 calc R
C54 C 0.35323(18) 0.35158(14) 0.39722(11) 0.0246(4) Uani 1 1 d .
C58 C 0.2895(3) 0.4170(2) 0.50209(15) 0.0482(7) Uani 1 1 d .
H58A H 0.2601 0.4103 0.5441 0.058 Uiso 1 1 calc R
C21 C 0.1361(2) 0.60280(14) 0.18554(12) 0.0282(5) Uani 1 1 d .
C10 C 0.2103(3) 0.78051(15) 0.10881(14) 0.0403(6) Uani 1 1 d .
C28 C 0.6878(2) 0.34507(16) 0.09923(13) 0.0345(5) Uani 1 1 d .
H28A H 0.7070 0.3716 0.0606 0.041 Uiso 1 1 calc R
F3 F 0.0762(2) 0.92499(11) 0.00547(9) 0.0815(7) Uani 1 1 d .
C14 C 0.0517(2) 0.81631(15) 0.15568(13) 0.0357(5) Uani 1 1 d .
C37 C 0.8595(4) 0.4101(2) 0.3841(2) 0.0947(14) Uani 1 1 d .
H37A H 0.7708 0.4038 0.3770 0.142 Uiso 1 1 calc R
H37B H 0.9027 0.4750 0.3910 0.142 Uiso 1 1 calc R
H37C H 0.8907 0.3885 0.4275 0.142 Uiso 1 1 calc R
C64 C 0.0303(2) 0.07988(17) 0.29997(16) 0.0412(6) Uani 1 1 d .
H64A H -0.0146 0.0458 0.3271 0.049 Uiso 1 1 calc R
C65 C 0.1506(2) 0.13119(16) 0.33243(14) 0.0345(5) Uani 1 1 d .
H65A H 0.1880 0.1326 0.3818 0.041 Uiso 1 1 calc R

loop_
_atom_site_aniso_label
_atom_site_aniso_U_11
_atom_site_aniso_U_22
_atom_site_aniso_U_33
_atom_site_aniso_U_23
_atom_site_aniso_U_13
_atom_site_aniso_U_12
F10 0.0572(10) 0.0348(7) 0.0499(9) 0.0148(7) 0.0227(8) 0.0068(7)
Au1 0.01974(4) 0.02187(4) 0.02359(4) 0.00880(3) 0.00850(3) 0.00636(3)
P1 0.0194(3) 0.0259(2) 0.0241(3) 0.0111(2) 0.0071(2) 0.0054(2)
C20 0.0311(12) 0.0366(12) 0.0334(13) 0.0105(10) 0.0028(11) 0.0089(10)
F2 0.1256(18) 0.0589(10) 0.0415(10) 0.0087(8) 0.0433(11) 0.0008(11)
C69 0.0290(13) 0.0622(17) 0.0613(18) 0.0431(15) 0.0158(13) 0.0205(12)
F4 0.0732(12) 0.0425(8) 0.0514(10) 0.0092(7) -0.0185(9) 0.0218(8)
F11 0.0525(10) 0.0379(8) 0.0496(9) 0.0161(7) -0.0144(8) 0.0063(7)
C19 0.0415(15) 0.0512(15) 0.0345(14) 0.0205(12) 0.0096(12) 0.0153(12)
C8 0.0473(16) 0.0271(11) 0.0576(17) 0.0124(11) 0.0270(14) 0.0099(11)
F13 0.0537(10) 0.0286(7) 0.0566(10) 0.0020(7) 0.0171(8) 0.0049(6)
F5 0.0378(8) 0.0600(9) 0.0462(9) 0.0212(7) 0.0078(7) 0.0214(7)
N1 0.0233(9) 0.0334(9) 0.0237(9) 0.0102(7) 0.0089(8) 0.0079(7)
C3 0.0258(11) 0.0235(10) 0.0422(14) 0.0066(9) 0.0116(10) 0.0092(8)
F15 0.0256(7) 0.0378(7) 0.0526(9) 0.0165(6) 0.0004(7) 0.0070(6)
C25 0.0401(14) 0.0331(12) 0.0415(14) 0.0155(11) 0.0121(12) 0.0127(10)
C61 0.0304(12) 0.0337(11) 0.0289(12) 0.0075(9) 0.0076(10) 0.0079(9)
C35 0.0300(12) 0.0369(11) 0.0339(13) 0.0126(10) 0.0142(10) 0.0197(10)
C15 0.0238(11) 0.0324(11) 0.0311(12) 0.0107(9) -0.0011(10) 0.0073(9)
C7 0.0409(17) 0.0393(14) 0.119(3) 0.0278(17) 0.048(2) 0.0134(13)
F1 0.0650(11) 0.0479(9) 0.0534(10) 0.0064(7) 0.0311(9) 0.0136(8)
C9 0.0378(13) 0.0246(10) 0.0302(12) 0.0065(9) 0.0053(11) 0.0013(9)
C70 0.0343(14) 0.0445(14) 0.0644(19) 0.0323(13) 0.0167(14) 0.0175(11)
C55 0.0355(13) 0.0310(11) 0.0276(12) 0.0046(9) 0.0122(10) 0.0066(9)
C52 0.085(2) 0.0606(18) 0.0298(15) 0.0028(13) 0.0169(16) 0.0012(17)
C11 0.078(2) 0.0324(13) 0.0256(13) 0.0004(10) 0.0141(14) -0.0080(13)
N2 0.0263(9) 0.0306(9) 0.0274(10) 0.0094(7) 0.0114(8) 0.0118(7)
B1 0.0279(13) 0.0288(12) 0.0338(14) 0.0096(10) 0.0054(12) 0.0046(10)
C63 0.0237(12) 0.0367(13) 0.0569(18) -0.0013(12) 0.0054(12) 0.0000(10)
F12 0.0563(10) 0.0370(8) 0.0716(12) 0.0217(8) 0.0017(9) 0.0187(7)
C33 0.0502(17) 0.0574(16) 0.0610(19) 0.0359(15) 0.0278(15) 0.0330(14)
C57 0.0549(18) 0.0494(15) 0.0415(16) -0.0050(12) 0.0204(14) 0.0140(13)
C44 0.0318(13) 0.0560(16) 0.0330(13) 0.0184(12) 0.0039(11) 0.0128(12)
C27 0.0200(10) 0.0230(9) 0.0247(11) 0.0053(8) 0.0063(9) 0.0062(8)
C56 0.0540(17) 0.0344(12) 0.0414(15) 0.0020(11) 0.0157(14) 0.0127(12)
C53 0.0631(19) 0.0468(15) 0.0308(14) 0.0061(12) 0.0092(14) -0.0043(13)
C51 0.0376(14) 0.0435(13) 0.0302(13) 0.0023(10) 0.0071(11) 0.0058(11)
C47 0.0329(12) 0.0314(11) 0.0300(12) 0.0106(9) 0.0104(10) 0.0054(9)
C42 0.0238(10) 0.0305(10) 0.0250(11) 0.0137(9) 0.0096(9) 0.0073(8)
C45 0.0422(15) 0.0533(15) 0.0524(17) 0.0324(13) 0.0199(13) 0.0261(13)
C26 0.0314(12) 0.0341(11) 0.0343(13) 0.0120(10) 0.0043(11) 0.0051(10)
C24 0.0356(13) 0.0266(10) 0.0379(14) 0.0055(9) 0.0171(11) 0.0031(9)
C6 0.0260(14) 0.0395(15) 0.128(3) 0.0280(19) 0.0018(19) 0.0087(12)
C5 0.0492(18) 0.0415(15) 0.071(2) 0.0082(15) -0.0167(17) 0.0088(13)
C59 0.0387(14) 0.0471(14) 0.0311(13) 0.0143(11) 0.0151(11) 0.0083(11)
C43 0.0280(12) 0.0397(12) 0.0250(11) 0.0115(9) 0.0089(10) 0.0075(9)
C31 0.0350(13) 0.0327(12) 0.0555(17) 0.0135(11) 0.0148(13) 0.0155(10)
C41 0.097(3) 0.066(2) 0.072(3) 0.0027(18) 0.021(2) 0.038(2)
C16 0.0271(12) 0.0345(11) 0.0332(13) 0.0097(10) -0.0013(10) 0.0076(9)
C40 0.0485(19) 0.0516(18) 0.098(3) -0.0082(18) 0.005(2) -0.0046(15)
C1 0.0329(13) 0.0311(11) 0.0413(14) 0.0100(10) 0.0092(11) 0.0070(10)
C62 0.0325(14) 0.0481(14) 0.0337(14) -0.0001(11) -0.0012(12) 0.0053(11)
C48 0.0403(15) 0.0350(12) 0.0391(15) 0.0069(11) 0.0004(12) 0.0041(11)
C29 0.0320(13) 0.0470(13) 0.0334(13) 0.0106(11) 0.0190(11) 0.0151(11)
C30 0.0301(12) 0.0327(11) 0.0372(13) 0.0148(10) 0.0173(10) 0.0177(9)
C34 0.0440(15) 0.0498(15) 0.0420(15) 0.0204(12) 0.0164(13) 0.0278(12)
F14 0.0310(8) 0.0453(8) 0.0369(8) 0.0065(6) 0.0029(7) -0.0037(6)
C23 0.0227(11) 0.0367(12) 0.0289(12) 0.0071(9) 0.0082(10) 0.0001(9)
C12 0.089(2) 0.0273(12) 0.0243(13) 0.0065(10) -0.0019(15) -0.0015(13)
C18 0.0424(15) 0.0572(16) 0.0244(12) 0.0077(11) 0.0003(11) 0.0238(13)
C2 0.0320(13) 0.0282(11) 0.0443(15) 0.0072(10) 0.0104(12) 0.0073(10)
C36 0.0343(13) 0.0381(12) 0.0341(13) 0.0060(10) 0.0060(11) 0.0157(10)
F9 0.0767(12) 0.0668(11) 0.0529(10) 0.0302(9) 0.0339(10) 0.0205(9)
C22 0.0240(11) 0.0332(11) 0.0349(13) 0.0155(9) 0.0120(10) 0.0079(9)
C66 0.0203(10) 0.0361(11) 0.0323(12) 0.0190(9) 0.0101(9) 0.0074(9)
F8 0.0781(12) 0.0781(11) 0.0306(8) 0.0141(8) 0.0143(9) 0.0400(10)
C4 0.0416(15) 0.0421(14) 0.0506(17) 0.0116(12) 0.0140(14) 0.0126(12)
C39 0.0498(17) 0.0293(12) 0.066(2) 0.0054(12) 0.0083(15) 0.0098(12)
C50 0.0365(16) 0.087(2) 0.055(2) 0.0138(17) 0.0029(15) -0.0088(15)
F7 0.0581(10) 0.0423(8) 0.0414(9) -0.0041(7) -0.0039(8) 0.0189(7)
C38 0.0326(16) 0.0507(17) 0.122(3) 0.0187(19) 0.0102(18) 0.0107(13)
C32 0.0452(16) 0.0353(13) 0.080(2) 0.0260(14) 0.0303(16) 0.0191(12)
C17 0.0368(13) 0.0389(13) 0.0308(13) 0.0044(10) -0.0064(11) 0.0156(11)
C71 0.0313(13) 0.0366(12) 0.0463(15) 0.0200(11) 0.0079(11) 0.0108(10)
C49 0.069(2) 0.0659(19) 0.0361(16) 0.0152(14) 0.0090(16) 0.0069(16)
C68 0.0269(13) 0.0650(17) 0.0439(16) 0.0253(13) 0.0007(12) 0.0115(12)
C46 0.0429(15) 0.0312(11) 0.0483(16) 0.0158(11) 0.0172(13) 0.0124(11)
C13 0.0593(18) 0.0272(11) 0.0353(14) 0.0039(10) -0.0104(13) 0.0072(12)
C60 0.0202(10) 0.0237(9) 0.0291(11) 0.0082(8) 0.0075(9) 0.0064(8)
F6 0.0410(8) 0.0287(7) 0.0485(9) 0.0071(6) 0.0055(7) 0.0032(6)
C67 0.0282(12) 0.0450(13) 0.0387(14) 0.0184(11) 0.0047(11) 0.0086(10)
C54 0.0175(10) 0.0344(11) 0.0214(10) 0.0077(8) 0.0059(8) 0.0042(8)
C58 0.0478(17) 0.0653(18) 0.0307(14) 0.0030(13) 0.0218(13) 0.0092(14)
C21 0.0256(11) 0.0306(10) 0.0289(12) 0.0099(9) 0.0075(10) 0.0057(9)
C10 0.0497(16) 0.0258(11) 0.0373(14) 0.0006(10) 0.0110(13) -0.0009(11)
C28 0.0325(13) 0.0485(13) 0.0308(13) 0.0160(11) 0.0188(11) 0.0125(11)
F3 0.1439(19) 0.0493(10) 0.0376(9) 0.0224(8) -0.0015(11) 0.0115(11)
C14 0.0407(14) 0.0296(11) 0.0288(12) 0.0060(9) -0.0018(11) 0.0042(10)
C37 0.152(4) 0.0520(19) 0.084(3) -0.0055(19) 0.068(3) 0.018(2)
C64 0.0252(12) 0.0416(13) 0.0566(18) 0.0178(12) 0.0130(12) 0.0011(10)
C65 0.0268(12) 0.0417(12) 0.0389(14) 0.0210(11) 0.0104(11) 0.0060(10)

loop_
_atom_type_symbol
_atom_type_description
_atom_type_scat_dispersion_real
_atom_type_scat_dispersion_imag
_atom_type_scat_source
C C 0.0033 0.0016 'International Tables Vol C Tables 4.2.6.8 and 6.1.1.4'
H H 0.0000 0.0000 'International Tables Vol C Tables 4.2.6.8 and 6.1.1.4'
N N 0.0061 0.0033 'International Tables Vol C Tables 4.2.6.8 and 6.1.1.4'
B B 0.0013 0.0007 'International Tables Vol C Tables 4.2.6.8 and 6.1.1.4'
F F 0.0171 0.0103 'International Tables Vol C Tables 4.2.6.8 and 6.1.1.4'
P P 0.1023 0.0942 'International Tables Vol C Tables 4.2.6.8 and 6.1.1.4'
Au Au -2.0133 8.8022 'International Tables Vol C Tables 4.2.6.8 and 6.1.1.4'

loop_
_geom_angle_atom_site_label_1
_geom_angle_atom_site_label_2
_geom_angle_atom_site_label_3
_geom_angle
C27 Au1 P1 171.67(5)
C60 P1 C54 105.65(9)
C60 P1 C66 105.76(9)
C54 P1 C66 106.98(10)
C60 P1 Au1 114.22(7)
C54 P1 Au1 115.39(7)
C66 P1 Au1 108.20(7)
F10 C20 C15 120.6(2)
F10 C20 C19 114.9(2)
C15 C20 C19 124.5(2)
C70 C69 C68 120.4(2)
C70 C69 H69A 119.8
C68 C69 H69A 119.8
F9 C19 C18 119.6(2)
F9 C19 C20 120.6(2)
C18 C19 C20 119.8(2)
C7 C8 C3 120.7(3)
C7 C8 H8A 119.7
C3 C8 H8A 119.7
C27 N1 C28 110.72(18)
C27 N1 C42 124.34(17)
C28 N1 C42 124.92(18)
C4 C3 C8 118.1(2)
C4 C3 C2 121.4(2)
C8 C3 C2 120.5(2)
F12 C25 C24 119.6(2)
F12 C25 C26 120.5(2)
C24 C25 C26 119.9(2)
C60 C61 C62 120.3(2)
C60 C61 H61A 119.8
C62 C61 H61A 119.8
C34 C35 C30 117.0(2)
C34 C35 C36 120.2(2)
C30 C35 C36 122.8(2)
C20 C15 C16 112.5(2)
C20 C15 B1 127.8(2)
C16 C15 B1 119.5(2)
C6 C7 C8 120.1(3)
C6 C7 H7A 120.0
C8 C7 H7A 120.0
C14 C9 C10 113.5(2)
C14 C9 B1 126.2(2)
C10 C9 B1 120.4(2)
C69 C70 C71 120.1(2)
C69 C70 H70A 119.9
C71 C70 H70A 119.9
C54 C55 C56 120.4(2)
C54 C55 H55A 119.8
C56 C55 H55A 119.8
C51 C52 H52A 109.5
C51 C52 H52B 109.5
H52A C52 H52B 109.5
C51 C52 H52C 109.5
H52A C52 H52C 109.5
H52B C52 H52C 109.5
F2 C11 C12 119.8(3)
F2 C11 C10 120.4(3)
C12 C11 C10 119.8(3)
C27 N2 C29 111.02(18)
C27 N2 C30 121.56(17)
C29 N2 C30 127.41(18)
C1 B1 C15 103.89(19)
C1 B1 C21 110.99(19)
C15 B1 C21 113.21(18)
C1 B1 C9 107.05(19)
C15 B1 C9 112.36(19)
C21 B1 C9 109.10(19)
C64 C63 C62 120.1(2)
C64 C63 H63A 119.9
C62 C63 H63A 119.9
C32 C33 C34 120.5(2)
C32 C33 H33A 119.8
C34 C33 H33A 119.8
C58 C57 C56 120.4(2)
C58 C57 H57A 119.8
C56 C57 H57A 119.8
C45 C44 C43 121.0(2)
C45 C44 H44A 119.5
C43 C44 H44A 119.5
N1 C27 N2 104.83(17)
N1 C27 Au1 132.28(15)
N2 C27 Au1 122.87(14)
C57 C56 C55 119.7(2)
C57 C56 H56A 120.2
C55 C56 H56A 120.2
C51 C53 H53A 109.5
C51 C53 H53B 109.5
H53A C53 H53B 109.5
C51 C53 H53C 109.5
H53A C53 H53C 109.5
H53B C53 H53C 109.5
C52 C51 C53 111.4(2)
C52 C51 C43 113.1(2)
C53 C51 C43 110.3(2)
C52 C51 H51A 107.2
C53 C51 H51A 107.2
C43 C51 H51A 107.2
C46 C47 C42 116.8(2)
C46 C47 C48 121.4(2)
C42 C47 C48 121.8(2)
C43 C42 C47 124.5(2)
C43 C42 N1 117.68(19)
C47 C42 N1 117.80(19)
C46 C45 C44 120.7(2)
C46 C45 H45A 119.6
C44 C45 H45A 119.6
F11 C26 C25 115.7(2)
F11 C26 C21 119.9(2)
C25 C26 C21 124.4(2)
F13 C24 C25 120.7(2)
F13 C24 C23 120.7(2)
C25 C24 C23 118.7(2)
C5 C6 C7 120.3(3)
C5 C6 H6A 119.8
C7 C6 H6A 119.8
C6 C5 C4 120.3(3)
C6 C5 H5A 119.9
C4 C5 H5A 119.9
C58 C59 C54 119.7(2)
C58 C59 H59A 120.2
C54 C59 H59A 120.2
C42 C43 C44 116.2(2)
C42 C43 C51 121.9(2)
C44 C43 C51 121.8(2)
C32 C31 C30 116.1(2)
C32 C31 C39 121.4(2)
C30 C31 C39 122.5(2)
C39 C41 H41A 109.5
C39 C41 H41B 109.5
H41A C41 H41B 109.5
C39 C41 H41C 109.5
H41A C41 H41C 109.5
H41B C41 H41C 109.5
F6 C16 C17 115.8(2)
F6 C16 C15 119.3(2)
C17 C16 C15 124.9(2)
C39 C40 H40A 109.5
C39 C40 H40B 109.5
H40A C40 H40B 109.5
C39 C40 H40C 109.5
H40A C40 H40C 109.5
H40B C40 H40C 109.5
C2 C1 B1 175.2(3)
C63 C62 C61 119.9(2)
C63 C62 H62A 120.1
C61 C62 H62A 120.1
C50 C48 C49 112.2(2)
C50 C48 C47 111.1(2)
C49 C48 C47 111.7(2)
C50 C48 H48A 107.2
C49 C48 H48A 107.2
C47 C48 H48A 107.2
C28 C29 N2 106.34(19)
C28 C29 H29A 126.8
N2 C29 H29A 126.8
C35 C30 C31 123.9(2)
C35 C30 N2 117.78(19)
C31 C30 N2 118.1(2)
C33 C34 C35 120.8(3)
C33 C34 H34A 119.6
C35 C34 H34A 119.6
F14 C23 C24 119.5(2)
F14 C23 C22 120.9(2)
C24 C23 C22 119.6(2)
F3 C12 C11 120.4(3)
F3 C12 C13 120.3(3)
C11 C12 C13 119.3(2)
F8 C18 C17 120.5(2)
F8 C18 C19 120.7(2)
C17 C18 C19 118.8(2)
C1 C2 C3 179.4(3)
C38 C36 C37 112.8(3)
C38 C36 C35 111.1(2)
C37 C36 C35 111.4(2)
C38 C36 H36A 107.1
C37 C36 H36A 107.1
C35 C36 H36A 107.1
F15 C22 C21 120.79(19)
F15 C22 C23 114.5(2)
C21 C22 C23 124.7(2)
C71 C66 C67 119.7(2)
C71 C66 P1 119.79(18)
C67 C66 P1 120.20(17)
C3 C4 C5 120.5(3)
C3 C4 H4A 119.7
C5 C4 H4A 119.7
C31 C39 C40 111.3(3)
C31 C39 C41 111.3(2)
C40 C39 C41 110.2(2)
C31 C39 H39A 108.0
C40 C39 H39A 108.0
C41 C39 H39A 108.0
C48 C50 H50A 109.5
C48 C50 H50B 109.5
H50A C50 H50B 109.5
C48 C50 H50C 109.5
H50A C50 H50C 109.5
H50B C50 H50C 109.5
C36 C38 H38A 109.5
C36 C38 H38B 109.5
H38A C38 H38B 109.5
C36 C38 H38C 109.5
H38A C38 H38C 109.5
H38B C38 H38C 109.5
C33 C32 C31 121.7(2)
C33 C32 H32A 119.1
C31 C32 H32A 119.1
F7 C17 C18 119.6(2)
F7 C17 C16 120.8(2)
C18 C17 C16 119.5(2)
C66 C71 C70 119.9(2)
C66 C71 H71A 120.0
C70 C71 H71A 120.0
C48 C49 H49A 109.5
C48 C49 H49B 109.5
H49A C49 H49B 109.5
C48 C49 H49C 109.5
H49A C49 H49C 109.5
H49B C49 H49C 109.5
C69 C68 C67 120.2(3)
C69 C68 H68A 119.9
C67 C68 H68A 119.9
C45 C46 C47 120.7(2)
C45 C46 H46A 119.6
C47 C46 H46A 119.6
F4 C13 C12 120.4(2)
F4 C13 C14 120.1(3)
C12 C13 C14 119.6(3)
C61 C60 C65 119.2(2)
C61 C60 P1 119.57(16)
C65 C60 P1 121.09(17)
C66 C67 C68 119.6(2)
C66 C67 H67A 120.2
C68 C67 H67A 120.2
C55 C54 C59 119.3(2)
C55 C54 P1 118.72(16)
C59 C54 P1 121.81(17)
C57 C58 C59 120.5(2)
C57 C58 H58A 119.7
C59 C58 H58A 119.7
C22 C21 C26 112.8(2)
C22 C21 B1 124.68(19)
C26 C21 B1 122.6(2)
F1 C10 C11 115.8(3)
F1 C10 C9 120.4(2)
C11 C10 C9 123.9(3)
C29 C28 N1 107.09(19)
C29 C28 H28A 126.5
N1 C28 H28A 126.5
F5 C14 C13 115.6(2)
F5 C14 C9 120.4(2)
C13 C14 C9 123.9(3)
C36 C37 H37A 109.5
C36 C37 H37B 109.5
H37A C37 H37B 109.5
C36 C37 H37C 109.5
H37A C37 H37C 109.5
H37B C37 H37C 109.5
C63 C64 C65 120.4(2)
C63 C64 H64A 119.8
C65 C64 H64A 119.8
C64 C65 C60 120.0(2)
C64 C65 H65A 120.0
C60 C65 H65A 120.0

loop_
_geom_bond_atom_site_label_1
_geom_bond_atom_site_label_2
_geom_bond_distance
F10 C20 1.361(3)
Au1 C27 2.031(2)
Au1 P1 2.2802(5)
P1 C60 1.806(2)
P1 C54 1.809(2)
P1 C66 1.815(2)
C20 C15 1.382(3)
C20 C19 1.384(3)
F2 C11 1.347(3)
C69 C70 1.371(4)
C69 C68 1.377(4)
C69 H69A 0.9500
F4 C13 1.355(3)
F11 C26 1.346(3)
C19 F9 1.351(3)
C19 C18 1.372(4)
C8 C7 1.384(4)
C8 C3 1.392(3)
C8 H8A 0.9500
F13 C24 1.346(2)
F5 C14 1.351(3)
N1 C27 1.347(3)
N1 C28 1.377(3)
N1 C42 1.446(3)
C3 C4 1.385(4)
C3 C2 1.438(3)
F15 C22 1.359(2)
C25 F12 1.348(3)
C25 C24 1.367(3)
C25 C26 1.380(3)
C61 C60 1.379(3)
C61 C62 1.389(3)
C61 H61A 0.9500
C35 C34 1.389(3)
C35 C30 1.395(3)
C35 C36 1.514(3)
C15 C16 1.402(3)
C15 B1 1.651(4)
C7 C6 1.364(5)
C7 H7A 0.9500
F1 C10 1.359(3)
C9 C14 1.384(3)
C9 C10 1.388(3)
C9 B1 1.657(3)
C70 C71 1.394(3)
C70 H70A 0.9500
C55 C54 1.389(3)
C55 C56 1.393(3)
C55 H55A 0.9500
C52 C51 1.509(4)
C52 H52A 0.9800
C52 H52B 0.9800
C52 H52C 0.9800
C11 C12 1.361(4)
C11 C10 1.378(4)
N2 C27 1.353(2)
N2 C29 1.377(3)
N2 C30 1.445(3)
B1 C1 1.593(4)
B1 C21 1.656(3)
C63 C64 1.370(4)
C63 C62 1.382(4)
C63 H63A 0.9500
C33 C32 1.375(4)
C33 C34 1.383(4)
C33 H33A 0.9500
C57 C58 1.371(4)
C57 C56 1.378(4)
C57 H57A 0.9500
C44 C45 1.387(4)
C44 C43 1.395(3)
C44 H44A 0.9500
C56 H56A 0.9500
C53 C51 1.524(4)
C53 H53A 0.9800
C53 H53B 0.9800
C53 H53C 0.9800
C51 C43 1.527(3)
C51 H51A 1.0000
C47 C46 1.391(3)
C47 C42 1.393(3)
C47 C48 1.526(3)
C42 C43 1.392(3)
C45 C46 1.378(4)
C45 H45A 0.9500
C26 C21 1.391(3)
C24 C23 1.368(3)
C6 C5 1.361(5)
C6 H6A 0.9500
C5 C4 1.388(4)
C5 H5A 0.9500
C59 C58 1.391(3)
C59 C54 1.393(3)
C59 H59A 0.9500
C31 C32 1.390(4)
C31 C30 1.402(3)
C31 C39 1.515(4)
C41 C39 1.539(4)
C41 H41A 0.9800
C41 H41B 0.9800
C41 H41C 0.9800
C16 F6 1.350(3)
C16 C17 1.371(3)
C40 C39 1.530(4)
C40 H40A 0.9800
C40 H40B 0.9800
C40 H40C 0.9800
C1 C2 1.194(3)
C62 H62A 0.9500
C48 C50 1.502(4)
C48 C49 1.508(4)
C48 H48A 1.0000
C29 C28 1.348(3)
C29 H29A 0.9500
C34 H34A 0.9500
F14 C23 1.348(3)
C23 C22 1.385(3)
C12 F3 1.348(3)
C12 C13 1.363(4)
C18 F8 1.348(3)
C18 C17 1.369(4)
C36 C38 1.510(4)
C36 C37 1.511(4)
C36 H36A 1.0000
C22 C21 1.380(3)
C66 C71 1.388(3)
C66 C67 1.390(3)
C4 H4A 0.9500
C39 H39A 1.0000
C50 H50A 0.9800
C50 H50B 0.9800
C50 H50C 0.9800
F7 C17 1.351(3)
C38 H38A 0.9800
C38 H38B 0.9800
C38 H38C 0.9800
C32 H32A 0.9500
C71 H71A 0.9500
C49 H49A 0.9800
C49 H49B 0.9800
C49 H49C 0.9800
C68 C67 1.395(3)
C68 H68A 0.9500
C46 H46A 0.9500
C13 C14 1.383(3)
C60 C65 1.398(3)
C67 H67A 0.9500
C58 H58A 0.9500
C28 H28A 0.9500
C37 H37A 0.9800
C37 H37B 0.9800
C37 H37C 0.9800
C64 C65 1.381(3)
C64 H64A 0.9500
C65 H65A 0.9500
